data_2204230
loop_
_publ_author_name
'Jean-No\"el, Gregory'
'Fronczek, Frank R.'
'Isovitsch, Ralph '

_publ_section_title
;
 Tris(3-nitrophenyl)phosphine oxide
;
_journal_issue 9
_journal_name_full 'Acta Crystallographica Section E'
_journal_page_first o1646
_journal_page_last o1647
_journal_paper_doi 10.1107/S1600536804020732
_journal_volume 60
_journal_year 2004
_chemical_formula_iupac 'C18 H12 N3 O7 P'
_chemical_formula_moiety 'C18 H12 N3 O7 P'
_chemical_formula_sum 'C18 H12 N3 O7 P'
_chemical_formula_weight 413.28
_chemical_name_systematic
;
tris(3-nitrophenyl)phosphine oxide
;
_space_group_IT_number 29
_symmetry_cell_setting orthorhombic
_symmetry_space_group_name_Hall 'P 2c -2ac'
_symmetry_space_group_name_H-M 'P c a 21'
_atom_sites_solution_hydrogens geom
_atom_sites_solution_primary direct
_atom_sites_solution_secondary difmap
_audit_creation_method SHELXL-97
_cell_angle_alpha 90
_cell_angle_beta 90
_cell_angle_gamma 90
_cell_formula_units_Z 4
_cell_length_a 19.1402(9)
_cell_length_b 5.4608(2)
_cell_length_c 16.8888(7)
_cell_measurement_reflns_used 2409
_cell_measurement_temperature 105
_cell_measurement_theta_max 28.3
_cell_measurement_theta_min 2.5
_cell_volume 1765.23(13)
_computing_cell_refinement 'HKL SCALEPACK (Otwinowski & Minor, 1997)'
_computing_data_collection 'COLLECT (Nonius, 2000)'
_computing_data_reduction 'HKL SCALEPACK and DENZO (Otwinowski & Minor, 1997)'
_computing_molecular_graphics 'ORTEP-3 for Windows (Farrugia, 1997)'
_computing_publication_material SHELXL97
_computing_structure_refinement 'SHELXL97 (Sheldrick, 1997)'
_computing_structure_solution 'SIR97 (Altomare  et al., 1999)'
_diffrn_ambient_temperature 105
_diffrn_measured_fraction_theta_full 0.985
_diffrn_measured_fraction_theta_max 0.985
_diffrn_measurement_device 'KappaCCD (with an Oxford Cryosystems Cryostream cooler)'
_diffrn_measurement_method '\w scans with \k offsets'
_diffrn_radiation_monochromator graphite
_diffrn_radiation_source 'fine-focus sealed tube'
_diffrn_radiation_type MoK\a
_diffrn_radiation_wavelength 0.71073
_diffrn_reflns_av_R_equivalents 0.063
_diffrn_reflns_av_sigmaI/netI 0.0757
_diffrn_reflns_limit_h_max 25
_diffrn_reflns_limit_h_min -25
_diffrn_reflns_limit_k_max 7
_diffrn_reflns_limit_k_min -7
_diffrn_reflns_limit_l_max 22
_diffrn_reflns_limit_l_min -22
_diffrn_reflns_number 12164
_diffrn_reflns_theta_full 28.3
_diffrn_reflns_theta_max 28.3
_diffrn_reflns_theta_min 3.2
_diffrn_standards_decay_% <2
_diffrn_standards_number 0
_exptl_absorpt_coefficient_mu 0.206
_exptl_absorpt_correction_T_max 0.990
_exptl_absorpt_correction_T_min 0.896
_exptl_absorpt_correction_type multi-scan
_exptl_absorpt_process_details '(HKL SCALEPACK; Otwinowski & Minor, 1997)'
_exptl_crystal_colour colorless
_exptl_crystal_density_diffrn 1.555
_exptl_crystal_density_method 'not measured'
_exptl_crystal_description needle
_exptl_crystal_F_000 848
_exptl_crystal_size_max 0.45
_exptl_crystal_size_mid 0.05
_exptl_crystal_size_min 0.05
_refine_diff_density_max 0.29
_refine_diff_density_min -0.41
_refine_ls_extinction_coef 0.0052(11)
_refine_ls_extinction_expression Fc^*^=kFc[1+0.001xFc^2^\l^3^/sin(2\q)]^-1/4^
_refine_ls_extinction_method SHELXL97
_refine_ls_goodness_of_fit_ref 1.041
_refine_ls_hydrogen_treatment constr
_refine_ls_matrix_type full
_refine_ls_number_parameters 263
_refine_ls_number_reflns 2233
_refine_ls_number_restraints 1
_refine_ls_restrained_S_all 1.041
_refine_ls_R_factor_all 0.072
_refine_ls_R_factor_gt 0.044
_refine_ls_shift/su_max 0.000
_refine_ls_shift/su_mean 0.000
_refine_ls_structure_factor_coef Fsqd
_refine_ls_weighting_details 'calc w = 1/[\s^2^(Fo^2^)+(0.0336P)^2^+0.4389P] where P = (Fo^2^+2Fc^2^)/3'
_refine_ls_weighting_scheme calc
_refine_ls_wR_factor_gt 0.079
_refine_ls_wR_factor_ref 0.087
_reflns_number_gt 1731
_reflns_number_total 2233
_reflns_threshold_expression I>2\s(I)
_cod_data_source_file su6134.cif
_cod_data_source_block I
_cod_depositor_comments
;
The following automatic conversions were performed:
'_symmetry_cell_setting' value 'Orthorhombic' changed to 'orthorhombic'
according to '/home/saulius/struct/CIF-dictionaries/cif_core.dic'
dictionary named 'cif_core.dic' version 2.4.1 from 2010-06-29.

Automatic conversion script
Id: cif_fix_enum 1527 2010-12-29 10:47:43Z saulius 

The following automatic conversions were performed:

'_symmetry_cell_setting' value 'Orthorhombic' changed to
'orthorhombic' according to
/home/saulius/struct/CIF-dictionaries/cif_core.dic dictionary named
'cif_core.dic' version 2.4.1 from 2010-06-29.

Automatic conversion script
Id: cif_fix_values 1715 2011-07-08 13:25:40Z adriana 
;
_cod_original_sg_symbol_H-M 'P c a 21      '
_cod_database_code 2204230
_cod_database_fobs_code 2204230

loop_
_symmetry_equiv_pos_as_xyz
'x, y, z'
'-x, -y, z+1/2'
'-x+1/2, y, z+1/2'
'x+1/2, -y, z'

loop_
_atom_site_label
_atom_site_fract_x
_atom_site_fract_y
_atom_site_fract_z
_atom_site_U_iso_or_equiv
_atom_site_adp_type
_atom_site_calc_flag
_atom_site_refinement_flags
_atom_site_occupancy
_atom_site_type_symbol
P1 0.79288(4) 0.73595(15) 0.61513(7) 0.0136(2) Uani d . 1 P
O1 0.79709(12) 1.0072(4) 0.60987(19) 0.0189(5) Uani d . 1 O
O2 0.55803(14) 1.0206(5) 0.74225(17) 0.0274(7) Uani d . 1 O
O3 0.47919(12) 0.7426(5) 0.72288(18) 0.0269(6) Uani d . 1 O
O4 0.74673(15) 0.0293(5) 0.82389(18) 0.0261(6) Uani d . 1 O
O5 0.81876(15) 0.0729(5) 0.92162(17) 0.0285(7) Uani d . 1 O
O6 0.97054(14) 0.0028(5) 0.56494(18) 0.0265(6) Uani d . 1 O
O7 0.98516(16) -0.0385(5) 0.4384(2) 0.0343(7) Uani d . 1 O
N1 0.53813(15) 0.8245(5) 0.7136(2) 0.0205(7) Uani d . 1 N
N2 0.79523(17) 0.1349(5) 0.8572(2) 0.0206(7) Uani d . 1 N
N3 0.95912(15) 0.0642(5) 0.4957(2) 0.0198(7) Uani d . 1 N
C1 0.70323(16) 0.6291(6) 0.6153(3) 0.0143(6) Uani d . 1 C
C2 0.65604(17) 0.7648(7) 0.6604(2) 0.0155(7) Uani d . 1 C
H2 0.6706 0.9084 0.6876 0.019 Uiso calc R 1 H
C3 0.58770(18) 0.6854(6) 0.6645(2) 0.0153(8) Uani d . 1 C
C4 0.56390(17) 0.4785(6) 0.6246(3) 0.0189(8) Uani d . 1 C
H4 0.5165 0.4282 0.6285 0.023 Uiso calc R 1 H
C5 0.61127(18) 0.3479(6) 0.5791(2) 0.0180(8) Uani d . 1 C
H5 0.5961 0.2073 0.5508 0.022 Uiso calc R 1 H
C6 0.68047(18) 0.4200(6) 0.5743(2) 0.0156(7) Uani d . 1 C
H6 0.7126 0.3281 0.5434 0.019 Uiso calc R 1 H
C7 0.82896(18) 0.6206(6) 0.7069(2) 0.0143(8) Uani d . 1 C
C8 0.80087(18) 0.4157(6) 0.7441(2) 0.0146(7) Uani d . 1 C
H8 0.7647 0.3238 0.7197 0.017 Uiso calc R 1 H
C9 0.82680(18) 0.3490(6) 0.8172(2) 0.0164(8) Uani d . 1 C
C10 0.88027(19) 0.4751(7) 0.8542(2) 0.0201(8) Uani d . 1 C
H10 0.8978 0.4226 0.9040 0.024 Uiso calc R 1 H
C11 0.9077(2) 0.6798(7) 0.8169(3) 0.0245(9) Uani d . 1 C
H11 0.9440 0.7709 0.8416 0.029 Uiso calc R 1 H
C12 0.88212(17) 0.7513(6) 0.7436(2) 0.0174(8) Uani d . 1 C
H12 0.9012 0.8915 0.7182 0.021 Uiso calc R 1 H
C13 0.83592(18) 0.5791(6) 0.5346(2) 0.0152(8) Uani d . 1 C
C14 0.88292(17) 0.3876(6) 0.5477(2) 0.0145(8) Uani d . 1 C
H14 0.8945 0.3372 0.5999 0.017 Uiso calc R 1 H
C15 0.91210(17) 0.2735(6) 0.4825(2) 0.0155(7) Uani d . 1 C
C16 0.89710(19) 0.3411(7) 0.4054(2) 0.0217(9) Uani d . 1 C
H16 0.9178 0.2577 0.3620 0.026 Uiso calc R 1 H
C17 0.8509(2) 0.5346(7) 0.3930(3) 0.0232(9) Uani d . 1 C
H17 0.8399 0.5852 0.3406 0.028 Uiso calc R 1 H
C18 0.82085(19) 0.6532(7) 0.4573(2) 0.0192(8) Uani d . 1 C
H18 0.7898 0.7860 0.4486 0.023 Uiso calc R 1 H

loop_
_atom_site_aniso_label
_atom_site_aniso_U_11
_atom_site_aniso_U_22
_atom_site_aniso_U_33
_atom_site_aniso_U_12
_atom_site_aniso_U_13
_atom_site_aniso_U_23
P1 0.0124(3) 0.0137(4) 0.0148(4) -0.0005(3) 0.0008(4) 0.0001(4)
O1 0.0191(11) 0.0133(10) 0.0243(14) -0.0028(10) 0.0004(12) 0.0002(14)
O2 0.0262(15) 0.0293(15) 0.0267(17) -0.0008(12) 0.0032(13) -0.0121(14)
O3 0.0160(13) 0.0282(14) 0.0366(18) -0.0004(11) 0.0069(13) 0.0003(14)
O4 0.0289(15) 0.0279(13) 0.0215(15) -0.0118(13) -0.0005(13) 0.0035(14)
O5 0.0409(17) 0.0290(15) 0.0156(16) -0.0025(12) -0.0029(13) 0.0052(13)
O6 0.0308(15) 0.0269(14) 0.0217(15) 0.0098(12) -0.0027(14) 0.0009(14)
O7 0.0391(17) 0.0316(16) 0.0323(18) 0.0147(13) 0.0143(15) -0.0056(14)
N1 0.0175(16) 0.0234(17) 0.0205(18) 0.0017(13) 0.0028(15) 0.0018(14)
N2 0.0261(17) 0.0216(16) 0.0142(18) 0.0006(14) 0.0064(16) -0.0003(14)
N3 0.0162(15) 0.0181(15) 0.025(2) 0.0005(12) 0.0027(15) 0.0006(15)
C1 0.0110(14) 0.0167(14) 0.0153(17) 0.0016(13) -0.0003(17) 0.0044(18)
C2 0.0169(16) 0.0172(16) 0.0124(19) 0.0011(15) -0.0030(15) -0.0009(16)
C3 0.0163(17) 0.0164(18) 0.0133(19) 0.0042(13) 0.0009(16) 0.0009(15)
C4 0.0118(16) 0.0212(17) 0.024(2) -0.0012(13) -0.0009(17) 0.0062(18)
C5 0.0191(18) 0.0155(16) 0.020(2) -0.0017(14) -0.0050(17) 0.0006(16)
C6 0.0198(17) 0.0119(16) 0.0151(19) 0.0034(14) 0.0038(17) -0.0005(15)
C7 0.0122(16) 0.0177(18) 0.013(2) 0.0037(13) -0.0002(15) -0.0031(16)
C8 0.0138(16) 0.0164(17) 0.0135(19) -0.0016(14) 0.0022(16) -0.0040(15)
C9 0.0168(18) 0.0181(17) 0.014(2) 0.0019(14) 0.0041(16) 0.0006(16)
C10 0.0194(18) 0.028(2) 0.0131(19) 0.0008(16) -0.0026(17) -0.0016(17)
C11 0.024(2) 0.027(2) 0.023(2) -0.0054(15) -0.0059(19) -0.0044(17)
C12 0.0149(16) 0.0165(17) 0.021(2) -0.0033(15) 0.0040(16) -0.0025(17)
C13 0.0121(17) 0.0174(18) 0.016(2) -0.0043(14) -0.0011(16) 0.0016(16)
C14 0.0130(16) 0.0140(17) 0.017(2) -0.0006(14) 0.0012(15) 0.0041(14)
C15 0.0129(15) 0.0157(16) 0.018(2) 0.0000(14) 0.0010(15) 0.0014(16)
C16 0.020(2) 0.0267(19) 0.018(2) 0.0015(15) 0.0049(17) -0.0044(17)
C17 0.023(2) 0.031(2) 0.016(2) -0.0013(17) 0.0004(17) 0.0050(18)
C18 0.0188(18) 0.0214(19) 0.017(2) 0.0036(16) 0.0000(16) 0.0033(17)

loop_
_atom_type_symbol
_atom_type_description
_atom_type_scat_dispersion_real
_atom_type_scat_dispersion_imag
_atom_type_scat_source
C C 0.0033 0.0016 'International Tables Vol C Tables 4.2.6.8 and 6.1.1.4'
H H 0.0000 0.0000 'International Tables Vol C Tables 4.2.6.8 and 6.1.1.4'
N N 0.0061 0.0033 'International Tables Vol C Tables 4.2.6.8 and 6.1.1.4'
O O 0.0106 0.0060 'International Tables Vol C Tables 4.2.6.8 and 6.1.1.4'
P P 0.1023 0.0942 'International Tables Vol C Tables 4.2.6.8 and 6.1.1.4'

loop_
_geom_angle_atom_site_label_1
_geom_angle_atom_site_label_2
_geom_angle_atom_site_label_3
_geom_angle
_geom_angle_publ_flag
O1 P1 C13 113.76(18) y
O1 P1 C7 112.17(17) y
C13 P1 C7 107.80(16) y
O1 P1 C1 111.87(14) y
C13 P1 C1 106.27(18) y
C7 P1 C1 104.36(18) y
O3 N1 O2 123.5(3) ?
O3 N1 C3 118.5(3) ?
O2 N1 C3 118.0(3) ?
O5 N2 O4 123.7(3) ?
O5 N2 C9 118.3(3) ?
O4 N2 C9 118.1(3) ?
O7 N3 O6 123.5(3) ?
O7 N3 C15 119.0(3) ?
O6 N3 C15 117.5(3) ?
C2 C1 C6 120.0(3) ?
C2 C1 P1 116.3(3) ?
C6 C1 P1 123.7(3) ?
C3 C2 C1 118.3(3) ?
C3 C2 H2 120.8 ?
C1 C2 H2 120.8 ?
C2 C3 C4 122.7(3) ?
C2 C3 N1 118.5(3) ?
C4 C3 N1 118.7(3) ?
C5 C4 C3 118.2(3) ?
C5 C4 H4 120.9 ?
C3 C4 H4 120.9 ?
C6 C5 C4 120.8(3) ?
C6 C5 H5 119.6 ?
C4 C5 H5 119.6 ?
C5 C6 C1 120.0(3) ?
C5 C6 H6 120.0 ?
C1 C6 H6 120.0 ?
C12 C7 C8 119.7(4) ?
C12 C7 P1 118.9(3) ?
C8 C7 P1 121.3(3) ?
C9 C8 C7 118.5(3) ?
C9 C8 H8 120.7 ?
C7 C8 H8 120.7 ?
C8 C9 C10 122.6(3) ?
C8 C9 N2 118.1(3) ?
C10 C9 N2 119.4(3) ?
C9 C10 C11 118.6(4) ?
C9 C10 H10 120.7 ?
C11 C10 H10 120.7 ?
C10 C11 C12 119.8(4) ?
C10 C11 H11 120.1 ?
C12 C11 H11 120.1 ?
C11 C12 C7 120.8(4) ?
C11 C12 H12 119.6 ?
C7 C12 H12 119.6 ?
C14 C13 C18 119.8(3) ?
C14 C13 P1 122.0(3) ?
C18 C13 P1 118.2(3) ?
C15 C14 C13 118.1(3) ?
C15 C14 H14 120.9 ?
C13 C14 H14 120.9 ?
C14 C15 C16 123.0(3) ?
C14 C15 N3 118.5(3) ?
C16 C15 N3 118.5(3) ?
C15 C16 C17 118.4(4) ?
C15 C16 H16 120.8 ?
C17 C16 H16 120.8 ?
C18 C17 C16 119.9(4) ?
C18 C17 H17 120.1 ?
C16 C17 H17 120.1 ?
C17 C18 C13 120.7(3) ?
C17 C18 H18 119.6 ?
C13 C18 H18 119.6 ?

loop_
_geom_bond_atom_site_label_1
_geom_bond_atom_site_label_2
_geom_bond_distance
_geom_bond_publ_flag
P1 O1 1.486(2) y
P1 C1 1.812(3) y
P1 C7 1.810(4) y
P1 C13 1.806(4) y
O2 N1 1.235(4) ?
O3 N1 1.224(4) ?
O4 N2 1.229(4) ?
O5 N2 1.225(4) ?
O6 N3 1.236(4) ?
O7 N3 1.225(4) ?
N1 C3 1.471(5) y
N2 C9 1.479(5) y
N3 C15 1.471(4) y
C1 C2 1.395(5) ?
C1 C6 1.404(5) ?
C2 C3 1.380(5) ?
C2 H2 0.9500 ?
C3 C4 1.392(5) ?
C4 C5 1.387(5) ?
C4 H4 0.9500 ?
C5 C6 1.384(5) ?
C5 H5 0.9500 ?
C6 H6 0.9500 ?
C7 C12 1.389(5) ?
C7 C8 1.391(5) ?
C8 C9 1.380(5) ?
C8 H8 0.9500 ?
C9 C10 1.382(5) ?
C10 C11 1.386(6) ?
C10 H10 0.9500 ?
C11 C12 1.388(6) ?
C11 H11 0.9500 ?
C12 H12 0.9500 ?
C13 C14 1.397(5) ?
C13 C18 1.398(5) ?
C14 C15 1.383(5) ?
C14 H14 0.9500 ?
C15 C16 1.384(6) ?
C16 C17 1.394(5) ?
C16 H16 0.9500 ?
C17 C18 1.388(6) ?
C17 H17 0.9500 ?
C18 H18 0.9500 ?

loop_
_geom_torsion_atom_site_label_1
_geom_torsion_atom_site_label_2
_geom_torsion_atom_site_label_3
_geom_torsion_atom_site_label_4
_geom_torsion
_geom_torsion_publ_flag
O1 P1 C1 C2 -41.1(4) y
C13 P1 C1 C2 -165.9(3) ?
C7 P1 C1 C2 80.4(3) ?
O1 P1 C1 C6 140.0(3) ?
C13 P1 C1 C6 15.3(4) ?
C7 P1 C1 C6 -98.5(4) ?
C6 C1 C2 C3 1.2(6) ?
P1 C1 C2 C3 -177.7(3) ?
C1 C2 C3 C4 -1.1(6) ?
C1 C2 C3 N1 178.5(3) ?
O3 N1 C3 C2 -173.7(3) ?
O2 N1 C3 C2 7.5(5) y
O3 N1 C3 C4 5.8(5) ?
O2 N1 C3 C4 -172.9(3) ?
C2 C3 C4 C5 0.1(6) ?
N1 C3 C4 C5 -179.5(3) ?
C3 C4 C5 C6 0.8(6) ?
C4 C5 C6 C1 -0.7(6) ?
C2 C1 C6 C5 -0.4(6) ?
P1 C1 C6 C5 178.5(3) ?
O1 P1 C7 C12 -29.2(3) ?
C13 P1 C7 C12 96.7(3) ?
C1 P1 C7 C12 -150.5(3) ?
O1 P1 C7 C8 145.7(3) y
C13 P1 C7 C8 -88.3(3) ?
C1 P1 C7 C8 24.4(3) ?
C12 C7 C8 C9 0.3(5) ?
P1 C7 C8 C9 -174.6(3) ?
C7 C8 C9 C10 -1.2(5) ?
C7 C8 C9 N2 178.4(3) ?
O5 N2 C9 C8 179.0(3) ?
O4 N2 C9 C8 -1.1(5) y
O5 N2 C9 C10 -1.5(5) ?
O4 N2 C9 C10 178.4(3) ?
C8 C9 C10 C11 1.5(6) ?
N2 C9 C10 C11 -178.0(3) ?
C9 C10 C11 C12 -1.0(6) ?
C10 C11 C12 C7 0.2(6) ?
C8 C7 C12 C11 0.1(5) ?
P1 C7 C12 C11 175.2(3) ?
O1 P1 C13 C14 130.8(3) y
C7 P1 C13 C14 5.7(3) ?
C1 P1 C13 C14 -105.7(3) ?
O1 P1 C13 C18 -49.5(3) ?
C7 P1 C13 C18 -174.6(3) ?
C1 P1 C13 C18 74.0(3) ?
C18 C13 C14 C15 -1.3(5) ?
P1 C13 C14 C15 178.3(3) ?
C13 C14 C15 C16 0.3(5) ?
C13 C14 C15 N3 -177.2(3) ?
O7 N3 C15 C14 179.9(3) ?
O6 N3 C15 C14 -0.6(5) y
O7 N3 C15 C16 2.2(5) ?
O6 N3 C15 C16 -178.3(3) ?
C14 C15 C16 C17 0.5(5) ?
N3 C15 C16 C17 178.1(3) ?
C15 C16 C17 C18 -0.4(5) ?
C16 C17 C18 C13 -0.7(6) ?
C14 C13 C18 C17 1.5(5) ?
P1 C13 C18 C17 -178.1(3) ?

loop_
_cod_related_entry_id
_cod_related_entry_database
_cod_related_entry_code
1 ChemSpider 89094
